data_1513955
loop_
_publ_author_name
'Boyer, Alistair'

_publ_section_title
;
 Rhodium(II)-Catalyzed Stereocontrolled Synthesis of Dihydrofuran-3-imines
 from 1-Tosyl-1,2,3-triazoles.
;
_journal_issue 6
_journal_name_full 'Organic letters'
_journal_page_first 1660
_journal_page_last 1663
_journal_paper_doi 10.1021/ol500309x
_journal_volume 16
_journal_year 2014
_chemical_compound_source 'as described'
_chemical_formula_moiety 'C16 H17 N O6'
_chemical_formula_sum 'C16 H17 N O6'
_chemical_formula_weight 319.3
_chemical_name_systematic
;
trans-(2-allyl-2-methyl-3-oxotetrahydrofuran-5-yl)methyl 4-nitrobenzoate
;
_space_group_IT_number 2
_symmetry_cell_setting triclinic
_symmetry_Int_Tables_number 2
_symmetry_space_group_name_Hall '-P 1'
_symmetry_space_group_name_H-M 'P -1'
_atom_sites_solution_hydrogens geom
_atom_sites_solution_primary iterative
_atom_sites_solution_secondary iterative
_audit_conform_dict_location ftp://ftp.iucr.org/pub/cif_core.dic
_audit_conform_dict_name cif_core.dic
_audit_conform_dict_version 2.4.3
_audit_creation_date 2013-10-24T13:29:10-00:00
_audit_creation_method 'WinGX routine CIF_UPDATE'
_cell_angle_alpha 115.153(2)
_cell_angle_beta 102.950(2)
_cell_angle_gamma 96.901(2)
_cell_formula_units_Z 2
_cell_length_a 7.5175(3)
_cell_length_b 10.5792(4)
_cell_length_c 11.8536(5)
_cell_measurement_reflns_used 7594
_cell_measurement_temperature 298(2)
_cell_measurement_theta_max 25.33
_cell_measurement_theta_min 2.17
_cell_measurement_wavelength 0.71073
_cell_volume 806.44(6)
_computing_cell_refinement 'SAINT V8.27B integration software'
_computing_data_collection 'Bruker APEX2 software'
_computing_data_reduction 'SORTAV (Blessing, 1995)'
_computing_molecular_graphics 'ORTEP-3 for Windows (Farrugia, 2012)'
_computing_publication_material 'WinGX publication routines (Farrugia, 2012)'
_computing_structure_refinement 'SHELXL-2013 (Sheldrick, 2008)'
_computing_structure_solution 'SHELXT (Sheldrick, 2008)'
_diffrn_ambient_temperature 298(2)
_diffrn_detector 'APEX-II CCD'
_diffrn_measured_fraction_theta_full 1
_diffrn_measured_fraction_theta_max 1
_diffrn_measurement_device '\k-geometry diffractometer'
_diffrn_measurement_device_type 'Bruker APEX-II'
_diffrn_measurement_method '\f or \w oscillation scans'
_diffrn_orient_matrix_UB_11 -0.130474
_diffrn_orient_matrix_UB_12 -0.039874
_diffrn_orient_matrix_UB_13 -0.062736
_diffrn_orient_matrix_UB_21 0.051757
_diffrn_orient_matrix_UB_22 -0.008847
_diffrn_orient_matrix_UB_23 -0.073013
_diffrn_orient_matrix_UB_31 0.010473
_diffrn_orient_matrix_UB_32 -0.099641
_diffrn_orient_matrix_UB_33 -0.01784
_diffrn_radiation_monochromator graphite
_diffrn_radiation_probe x-ray
_diffrn_radiation_type MoK\a
_diffrn_radiation_wavelength 0.71073
_diffrn_reflns_av_R_equivalents 0.061
_diffrn_reflns_Laue_measured_fraction_full 1
_diffrn_reflns_Laue_measured_fraction_max 1
_diffrn_reflns_limit_h_max 9
_diffrn_reflns_limit_h_min -9
_diffrn_reflns_limit_k_max 12
_diffrn_reflns_limit_k_min -12
_diffrn_reflns_limit_l_max 14
_diffrn_reflns_limit_l_min -14
_diffrn_reflns_number 23851
_diffrn_reflns_point_group_measured_fraction_full 1
_diffrn_reflns_point_group_measured_fraction_max 1
_diffrn_reflns_reduction_process
;
        Scaled and merged with Sortav
        R.H. Blessing, (1987) Cryst. Rev. 1, 3-58
        R.H. Blessing, (1989) J. Appl. Cryst. 22, 396-397
;
_diffrn_reflns_theta_full 25.242
_diffrn_reflns_theta_max 25.463
_diffrn_reflns_theta_min 1.994
_diffrn_source 'sealed x-ray tube'
_exptl_absorpt_coefficient_mu 0.101
_exptl_absorpt_correction_T_max 0.745
_exptl_absorpt_correction_T_min 0.654
_exptl_absorpt_correction_type multi-scan
_exptl_absorpt_process_details
;
SADABS-2012/1 - Bruker AXS area detector scaling and absorption correction
;
_exptl_crystal_colour colourless
_exptl_crystal_density_diffrn 1.315
_exptl_crystal_density_method 'not measured'
_exptl_crystal_description plate
_exptl_crystal_F_000 336
_exptl_crystal_size_max 0.4
_exptl_crystal_size_mid 0.3
_exptl_crystal_size_min 0.05
_refine_diff_density_max 0.25
_refine_diff_density_min -0.151
_refine_diff_density_rms 0.027
_refine_ls_extinction_method none
_refine_ls_goodness_of_fit_ref 1.059
_refine_ls_hydrogen_treatment constr
_refine_ls_matrix_type full
_refine_ls_number_constraints 0
_refine_ls_number_parameters 209
_refine_ls_number_reflns 2998
_refine_ls_number_restraints 0
_refine_ls_restrained_S_all 1.059
_refine_ls_R_factor_all 0.0604
_refine_ls_R_factor_gt 0.0422
_refine_ls_shift/su_max 0
_refine_ls_shift/su_mean 0
_refine_ls_structure_factor_coef Fsqd
_refine_ls_weighting_details 'w=1/[\s^2^(Fo^2^)+(0.0414P)^2^+0.1342P] where P=(Fo^2^+2Fc^2^)/3'
_refine_ls_weighting_scheme calc
_refine_ls_wR_factor_gt 0.1078
_refine_ls_wR_factor_ref 0.1148
_reflns_number_gt 2242
_reflns_number_total 2998
_reflns_threshold_expression 'I > 2\s(I)'
_cod_data_source_file ol500309x_si_002.cif
_cod_data_source_block shelx
_cod_database_code 1513955
_shelx_estimated_absorpt_t_min 0.961
_shelx_estimated_absorpt_t_max 0.995

loop_
_symmetry_equiv_pos_as_xyz
'x, y, z'
'-x, -y, -z'

loop_
_atom_site_label
_atom_site_type_symbol
_atom_site_fract_x
_atom_site_fract_y
_atom_site_fract_z
_atom_site_U_iso_or_equiv
_atom_site_adp_type
_atom_site_occupancy
_atom_site_calc_flag
O1 O 0.61345(15) 0.23788(11) 0.19539(11) 0.0591(3) Uani 1 d
O2 O 0.9791(3) 0.54827(15) 0.36246(18) 0.1192(6) Uani 1 d
O3 O 0.78597(16) 0.03817(12) 0.25130(10) 0.0635(3) Uani 1 d
O4 O 0.5422(2) -0.14605(14) 0.18654(12) 0.0885(5) Uani 1 d
O11 O 0.9314(2) 0.18705(16) 0.89075(13) 0.0895(5) Uani 1 d
O12 O 0.7914(2) -0.03206(17) 0.82728(14) 0.0908(5) Uani 1 d
N1 N 0.8434(2) 0.06681(18) 0.80529(15) 0.0670(4) Uani 1 d
C2 C 0.6647(3) 0.39202(17) 0.25509(16) 0.0623(5) Uani 1 d
C3 C 0.8788(3) 0.42841(19) 0.29452(18) 0.0721(5) Uani 1 d
C4 C 0.9397(3) 0.29199(19) 0.23490(19) 0.0695(5) Uani 1 d
H4A H 0.9978 0.2659 0.301 0.083 Uiso 1 calc
H4B H 1.0277 0.3005 0.1884 0.083 Uiso 1 calc
C5 C 0.7569(2) 0.18269(17) 0.14141(15) 0.0557(4) Uani 1 d
H5 H 0.7363 0.1802 0.0558 0.067 Uiso 1 calc
C6 C 0.7397(3) 0.03181(17) 0.12301(16) 0.0636(5) Uani 1 d
H6A H 0.6124 -0.0256 0.0716 0.076 Uiso 1 calc
H6B H 0.8252 -0.0123 0.077 0.076 Uiso 1 calc
C7 C 0.6719(2) -0.05084(16) 0.27145(15) 0.0527(4) Uani 1 d
C21 C 0.5938(4) 0.4502(2) 0.3733(2) 0.0942(7) Uani 1 d
H21A H 0.4589 0.4204 0.3451 0.141 Uiso 1 calc
H21B H 0.6329 0.5535 0.4179 0.141 Uiso 1 calc
H21C H 0.6447 0.4135 0.4317 0.141 Uiso 1 calc
C22 C 0.5872(3) 0.44435(19) 0.15501(18) 0.0703(5) Uani 1 d
H22A H 0.6342 0.548 0.1956 0.084 Uiso 1 calc
H22B H 0.6353 0.4018 0.0814 0.084 Uiso 1 calc
C23 C 0.3784(3) 0.4084(2) 0.1053(2) 0.0787(6) Uani 1 d
H23 H 0.3162 0.3118 0.0668 0.094 Uiso 1 calc
C24 C 0.2746(3) 0.4991(2) 0.1105(2) 0.0904(7) Uani 1 d
H24A H 0.3305 0.5969 0.1481 0.108 Uiso 1 calc
H24B H 0.1443 0.4663 0.0767 0.108 Uiso 1 calc
C111 C 0.7225(2) -0.01783(15) 0.41164(15) 0.0479(4) Uani 1 d
C112 C 0.8321(2) 0.11591(16) 0.51138(15) 0.0536(4) Uani 1 d
H112 H 0.8797 0.186 0.491 0.064 Uiso 1 calc
C113 C 0.8703(2) 0.14447(17) 0.64037(16) 0.0562(4) Uani 1 d
H113 H 0.942 0.2339 0.7076 0.067 Uiso 1 calc
C114 C 0.7999(2) 0.03784(17) 0.66777(15) 0.0531(4) Uani 1 d
C115 C 0.6905(2) -0.09564(17) 0.57064(17) 0.0595(4) Uani 1 d
H115 H 0.6446 -0.166 0.5914 0.071 Uiso 1 calc
C116 C 0.6512(2) -0.12189(17) 0.44257(16) 0.0572(4) Uani 1 d
H116 H 0.576 -0.2105 0.3759 0.069 Uiso 1 calc

loop_
_atom_site_aniso_label
_atom_site_aniso_U_11
_atom_site_aniso_U_22
_atom_site_aniso_U_33
_atom_site_aniso_U_23
_atom_site_aniso_U_13
_atom_site_aniso_U_12
O1 0.0643(7) 0.0490(6) 0.0629(7) 0.0245(5) 0.0253(6) 0.0059(5)
O2 0.1232(14) 0.0594(9) 0.1197(13) 0.0191(9) 0.0079(10) -0.0251(9)
O3 0.0655(7) 0.0613(7) 0.0525(7) 0.0306(6) -0.0015(5) -0.0019(6)
O4 0.0954(10) 0.0754(9) 0.0530(7) 0.0105(6) 0.0108(7) -0.0248(8)
O11 0.0945(11) 0.0926(10) 0.0527(8) 0.0210(7) 0.0100(7) -0.0025(8)
O12 0.1115(12) 0.0992(11) 0.0773(9) 0.0530(9) 0.0364(8) 0.0195(9)
N1 0.0627(9) 0.0790(11) 0.0609(9) 0.0329(9) 0.0221(8) 0.0163(8)
C2 0.0853(13) 0.0482(9) 0.0534(10) 0.0208(8) 0.0300(9) 0.0109(8)
C3 0.0891(14) 0.0546(11) 0.0595(11) 0.0244(9) 0.0168(10) -0.0076(9)
C4 0.0633(11) 0.0695(12) 0.0732(12) 0.0354(10) 0.0201(9) 0.0016(9)
C5 0.0656(10) 0.0543(9) 0.0456(8) 0.0227(7) 0.0181(8) 0.0096(8)
C6 0.0787(12) 0.0556(10) 0.0443(9) 0.0215(8) 0.0032(8) 0.0110(8)
C7 0.0515(9) 0.0429(8) 0.0523(9) 0.0138(7) 0.0138(7) 0.0087(7)
C21 0.138(2) 0.0897(15) 0.0674(13) 0.0333(11) 0.0549(14) 0.0408(14)
C22 0.0964(15) 0.0553(10) 0.0663(11) 0.0298(9) 0.0360(10) 0.0169(9)
C23 0.0979(16) 0.0561(11) 0.0775(13) 0.0303(10) 0.0233(11) 0.0132(11)
C24 0.1009(17) 0.0760(14) 0.0902(15) 0.0401(12) 0.0206(13) 0.0191(13)
C111 0.0442(8) 0.0425(8) 0.0524(9) 0.0176(7) 0.0153(7) 0.0116(6)
C112 0.0521(9) 0.0468(9) 0.0547(9) 0.0211(7) 0.0123(7) 0.0049(7)
C113 0.0513(9) 0.0504(9) 0.0513(9) 0.0150(7) 0.0103(7) 0.0031(7)
C114 0.0489(9) 0.0595(10) 0.0498(9) 0.0230(8) 0.0170(7) 0.0155(7)
C115 0.0629(10) 0.0509(9) 0.0670(11) 0.0281(8) 0.0245(8) 0.0113(8)
C116 0.0592(10) 0.0433(8) 0.0561(10) 0.0141(7) 0.0160(8) 0.0061(7)

loop_
_atom_type_symbol
_atom_type_description
_atom_type_scat_dispersion_real
_atom_type_scat_dispersion_imag
_atom_type_scat_source
O O 0.0106 0.006 'International Tables Vol C Tables 4.2.6.8 and 6.1.1.4'
N N 0.0061 0.0033 'International Tables Vol C Tables 4.2.6.8 and 6.1.1.4'
C C 0.0033 0.0016 'International Tables Vol C Tables 4.2.6.8 and 6.1.1.4'
H H 0 0 'International Tables Vol C Tables 4.2.6.8 and 6.1.1.4'

loop_
_geom_angle_atom_site_label_1
_geom_angle_atom_site_label_2
_geom_angle_atom_site_label_3
_geom_angle
C2 O1 C5 109.03(12)
C7 O3 C6 118.57(12)
O11 N1 O12 123.54(16)
O11 N1 C114 118.41(15)
O12 N1 C114 118.04(15)
O1 C2 C21 108.00(14)
O1 C2 C3 103.52(14)
C21 C2 C3 111.87(16)
O1 C2 C22 110.60(14)
C21 C2 C22 112.88(17)
C3 C2 C22 109.55(14)
O2 C3 C4 126.9(2)
O2 C3 C2 124.7(2)
C4 C3 C2 108.40(14)
C3 C4 C5 103.23(15)
C3 C4 H4A 111.1
C5 C4 H4A 111.1
C3 C4 H4B 111.1
C5 C4 H4B 111.1
H4A C4 H4B 109.1
O1 C5 C6 108.29(13)
O1 C5 C4 105.00(13)
C6 C5 C4 116.77(15)
O1 C5 H5 108.8
C6 C5 H5 108.8
C4 C5 H5 108.8
O3 C6 C5 108.25(12)
O3 C6 H6A 110
C5 C6 H6A 110
O3 C6 H6B 110
C5 C6 H6B 110
H6A C6 H6B 108.4
O4 C7 O3 123.81(15)
O4 C7 C111 123.96(15)
O3 C7 C111 112.22(13)
C2 C21 H21A 109.5
C2 C21 H21B 109.5
H21A C21 H21B 109.5
C2 C21 H21C 109.5
H21A C21 H21C 109.5
H21B C21 H21C 109.5
C23 C22 C2 114.02(15)
C23 C22 H22A 108.7
C2 C22 H22A 108.7
C23 C22 H22B 108.7
C2 C22 H22B 108.7
H22A C22 H22B 107.6
C24 C23 C22 126.2(2)
C24 C23 H23 116.9
C22 C23 H23 116.9
C23 C24 H24A 120
C23 C24 H24B 120
H24A C24 H24B 120
C116 C111 C112 119.76(15)
C116 C111 C7 118.48(13)
C112 C111 C7 121.71(14)
C113 C112 C111 120.10(15)
C113 C112 H112 119.9
C111 C112 H112 119.9
C112 C113 C114 118.72(14)
C112 C113 H113 120.6
C114 C113 H113 120.6
C113 C114 C115 122.31(15)
C113 C114 N1 118.94(14)
C115 C114 N1 118.75(15)
C116 C115 C114 118.35(15)
C116 C115 H115 120.8
C114 C115 H115 120.8
C115 C116 C111 120.75(14)
C115 C116 H116 119.6
C111 C116 H116 119.6

loop_
_geom_bond_atom_site_label_1
_geom_bond_atom_site_label_2
_geom_bond_distance
O1 C2 1.4333(19)
O1 C5 1.434(2)
O2 C3 1.206(2)
O3 C7 1.3299(19)
O3 C6 1.4521(19)
O4 C7 1.1999(18)
O11 N1 1.2182(19)
O12 N1 1.2221(19)
N1 C114 1.473(2)
C2 C21 1.519(3)
C2 C3 1.523(3)
C2 C22 1.542(3)
C3 C4 1.493(3)
C4 C5 1.516(2)
C4 H4A 0.97
C4 H4B 0.97
C5 C6 1.501(2)
C5 H5 0.98
C6 H6A 0.97
C6 H6B 0.97
C7 C111 1.490(2)
C21 H21A 0.96
C21 H21B 0.96
C21 H21C 0.96
C22 C23 1.486(3)
C22 H22A 0.97
C22 H22B 0.97
C23 C24 1.298(3)
C23 H23 0.93
C24 H24A 0.93
C24 H24B 0.93
C111 C116 1.387(2)
C111 C112 1.393(2)
C112 C113 1.379(2)
C112 H112 0.93
C113 C114 1.380(2)
C113 H113 0.93
C114 C115 1.382(2)
C115 C116 1.375(2)
C115 H115 0.93
C116 H116 0.93

loop_
_geom_torsion_atom_site_label_1
_geom_torsion_atom_site_label_2
_geom_torsion_atom_site_label_3
_geom_torsion_atom_site_label_4
_geom_torsion
C5 O1 C2 C21 -146.26(16)
C5 O1 C2 C3 -27.51(16)
C5 O1 C2 C22 89.76(17)
O1 C2 C3 O2 -170.42(18)
C21 C2 C3 O2 -54.4(3)
C22 C2 C3 O2 71.6(2)
O1 C2 C3 C4 9.68(17)
C21 C2 C3 C4 125.72(17)
C22 C2 C3 C4 -108.33(16)
O2 C3 C4 C5 -169.8(2)
C2 C3 C4 C5 10.12(18)
C2 O1 C5 C6 160.19(13)
C2 O1 C5 C4 34.76(16)
C3 C4 C5 O1 -26.43(17)
C3 C4 C5 C6 -146.37(15)
C7 O3 C6 C5 132.43(15)
O1 C5 C6 O3 -66.51(17)
C4 C5 C6 O3 51.7(2)
C6 O3 C7 O4 7.5(2)
C6 O3 C7 C111 -171.98(13)
O1 C2 C22 C23 64.0(2)
C21 C2 C22 C23 -57.2(2)
C3 C2 C22 C23 177.45(15)
C2 C22 C23 C24 123.8(2)
O4 C7 C111 C116 17.5(2)
O3 C7 C111 C116 -162.97(14)
O4 C7 C111 C112 -159.78(17)
O3 C7 C111 C112 19.7(2)
C116 C111 C112 C113 0.3(2)
C7 C111 C112 C113 177.54(14)
C111 C112 C113 C114 0.8(2)
C112 C113 C114 C115 -0.9(2)
C112 C113 C114 N1 178.80(14)
O11 N1 C114 C113 4.1(2)
O12 N1 C114 C113 -174.82(16)
O11 N1 C114 C115 -176.20(16)
O12 N1 C114 C115 4.9(2)
C113 C114 C115 C116 0.0(3)
N1 C114 C115 C116 -179.76(15)
C114 C115 C116 C111 1.1(2)
C112 C111 C116 C115 -1.2(2)
C7 C111 C116 C115 -178.62(15)
